data_4334715
loop_
_publ_author_name
'Takaaki Tsuji'
'Naoto Kuwamura'
'Nobuto Yoshinari'
'Takumi Konno'

_publ_contact_author
;
     Takumi Konno
  Department of Chemistry, Graduate School of Science, Osaka University, 
Toyonaka, Osaka, 560-0043, Japan
;
_publ_contact_author_email ' konno@chem.sci.osaka-u.ac.jp '
_publ_contact_author_fax ' +81-6-6850-5765 '
_publ_contact_author_phone ' +81-6-6850-5765 '
_publ_section_title
;
 Synthesis and Coordination Behavior of a Bipyridine Platinum(II) Complex
 with Thioglucose
;
_journal_name_full 'Inorganic Chemistry'
_journal_page_first 5350
_journal_page_last 5358
_journal_paper_doi 10.1021/ic400287g
_journal_volume 52
_journal_year 2013
_chemical_absolute_configuration rm
_chemical_formula_moiety 'C32 H38 Cu N4 O10 Pt S2, 2(Cl O4), 2(O)'
_chemical_formula_sum 'C32 H38 Cl2 Cu N4 O20 Pt S2'
_chemical_formula_weight 1192.31
_chemical_name_systematic
; 
 ? 
;
_space_group_IT_number 1
_symmetry_cell_setting triclinic
_symmetry_Int_Tables_number 1
_symmetry_space_group_name_Hall 'P 1'
_symmetry_space_group_name_H-M 'P 1'
_atom_sites_solution_hydrogens geom
_atom_sites_solution_primary direct
_atom_sites_solution_secondary difmap
_audit_creation_method SHELXL-97
_cell_angle_alpha 67.970(12)
_cell_angle_beta 72.291(16)
_cell_angle_gamma 66.354(12)
_cell_formula_units_Z 1
_cell_length_a 9.983(2)
_cell_length_b 10.5651(15)
_cell_length_c 12.121(2)
_cell_measurement_reflns_used 25
_cell_measurement_temperature 296(2)
_cell_measurement_theta_max 14.4
_cell_measurement_theta_min 12.6
_cell_volume 1067.6(3)
_computing_cell_refinement WinAFC
_computing_data_collection WinAFC
_computing_data_reduction CrystalStructure
_computing_molecular_graphics 'Yadokari-XG 2009 (Wakita Nemoto et al., 2009)'
_computing_publication_material 'Yadokari-XG 2009 (Wakita,Nemoto et al., 2009)'
_computing_structure_refinement 'SHELXL-97 (Sheldrick, 1997)'
_computing_structure_solution 'SHELXS-97 (Sheldrick, 1990)'
_diffrn_ambient_temperature 296(2)
_diffrn_measured_fraction_theta_full 0.996
_diffrn_measured_fraction_theta_max 0.996
_diffrn_measurement_device_type 'Rigaku AFC7R'
_diffrn_measurement_method \w-2\q
_diffrn_radiation_monochromator graphite
_diffrn_radiation_source 'fine-focus sealed tube'
_diffrn_radiation_type MoK\a
_diffrn_radiation_wavelength 0.71069
_diffrn_reflns_av_R_equivalents 0.0000
_diffrn_reflns_av_sigmaI/netI 0.0096
_diffrn_reflns_limit_h_max 12
_diffrn_reflns_limit_h_min -6
_diffrn_reflns_limit_k_max 13
_diffrn_reflns_limit_k_min -12
_diffrn_reflns_limit_l_max 15
_diffrn_reflns_limit_l_min -15
_diffrn_reflns_number 5593
_diffrn_reflns_theta_full 27.54
_diffrn_reflns_theta_max 27.54
_diffrn_reflns_theta_min 2.59
_diffrn_standards_decay_% -1.80
_diffrn_standards_interval_count 0
_diffrn_standards_number 2
_exptl_absorpt_coefficient_mu 4.076
_exptl_absorpt_correction_T_max 0.4961
_exptl_absorpt_correction_T_min 0.1500
_exptl_absorpt_correction_type psi-scans
_exptl_absorpt_process_details
;
Higashi, T. (1995). Program for Absorption Correction.
Rigaku Corporation, Tokyo, Japan.
;
_exptl_crystal_colour green
_exptl_crystal_density_diffrn 1.854
_exptl_crystal_description block
_exptl_crystal_F_000 591
_exptl_crystal_size_max 0.75
_exptl_crystal_size_mid 0.25
_exptl_crystal_size_min 0.20
_refine_diff_density_max 0.766
_refine_diff_density_min -1.398
_refine_diff_density_rms 0.102
_refine_ls_abs_structure_details 'Flack H D (1983), Acta Cryst. A39, 876-881'
_refine_ls_abs_structure_Flack -0.010(4)
_refine_ls_extinction_method none
_refine_ls_goodness_of_fit_ref 1.061
_refine_ls_hydrogen_treatment constr
_refine_ls_matrix_type full
_refine_ls_number_parameters 537
_refine_ls_number_reflns 5593
_refine_ls_number_restraints 3
_refine_ls_restrained_S_all 1.060
_refine_ls_R_factor_all 0.0254
_refine_ls_R_factor_gt 0.0254
_refine_ls_shift/su_max 0.002
_refine_ls_shift/su_mean 0.000
_refine_ls_structure_factor_coef Fsqd
_refine_ls_weighting_details 'calc w=1/[\s^2^(Fo^2^)+(0.0597P)^2^+0.0809P] where P=(Fo^2^+2Fc^2^)/3'
_refine_ls_weighting_scheme calc
_refine_ls_wR_factor_gt 0.0652
_refine_ls_wR_factor_ref 0.0653
_reflns_number_gt 5589
_reflns_number_total 5593
_reflns_threshold_expression >2sigma(I)
_cod_data_source_file ic400287g_si_002_2.cif
_cod_data_source_block 3-ClO42
_cod_original_sg_symbol_Hall P1
_cod_database_code 4334715

loop_
_symmetry_equiv_pos_as_xyz
'x, y, z'

loop_
_atom_site_label
_atom_site_type_symbol
_atom_site_fract_x
_atom_site_fract_y
_atom_site_fract_z
_atom_site_U_iso_or_equiv
_atom_site_adp_type
_atom_site_occupancy
_atom_site_symmetry_multiplicity
_atom_site_calc_flag
_atom_site_refinement_flags
_atom_site_disorder_assembly
_atom_site_disorder_group
Pt1 Pt 0.325100(13) 0.754904(12) 0.026068(12) 0.02498(5) Uani 1 1 d . . .
Cu1 Cu 0.17258(7) 1.10344(7) 0.04020(6) 0.02648(13) Uani 1 1 d . . .
S1 S 0.3228(2) 0.8794(3) 0.1467(2) 0.0253(4) Uani 1 1 d . . .
S2 S 0.1653(3) 0.9680(3) -0.0671(2) 0.0266(4) Uani 1 1 d . . .
N1 N 0.4752(12) 0.5612(10) 0.1027(9) 0.040(2) Uani 1 1 d . . .
C1 C 0.5383(8) 0.5349(9) 0.1936(6) 0.0501(18) Uani 1 1 d . . .
H1 H 0.5168 0.6073 0.2284 0.060 Uiso 1 1 calc R . .
C2 C 0.6367(9) 0.3990(10) 0.2370(8) 0.065(2) Uani 1 1 d . . .
H2 H 0.6786 0.3799 0.3027 0.078 Uiso 1 1 calc R . .
C3 C 0.6722(9) 0.2949(9) 0.1859(9) 0.062(2) Uani 1 1 d . . .
H3 H 0.7378 0.2039 0.2162 0.074 Uiso 1 1 calc R . .
C4 C 0.6102(8) 0.3235(8) 0.0862(8) 0.0547(19) Uani 1 1 d . . .
H4 H 0.6357 0.2537 0.0474 0.066 Uiso 1 1 calc R . .
C5 C 0.5101(7) 0.4585(7) 0.0478(6) 0.0404(14) Uani 1 1 d . . .
C6 C 0.4304(7) 0.4969(6) -0.0507(6) 0.0377(12) Uani 1 1 d . . .
C7 C 0.4470(10) 0.4062(8) -0.1142(7) 0.0561(19) Uani 1 1 d . . .
H5 H 0.5196 0.3157 -0.1016 0.067 Uiso 1 1 calc R . .
C8 C 0.3553(12) 0.4491(9) -0.1974(8) 0.066(3) Uani 1 1 d . . .
H6 H 0.3638 0.3870 -0.2388 0.079 Uiso 1 1 calc R . .
C9 C 0.2533(11) 0.5837(9) -0.2168(7) 0.058(2) Uani 1 1 d . . .
H7 H 0.1901 0.6148 -0.2712 0.069 Uiso 1 1 calc R . .
C10 C 0.2445(9) 0.6743(7) -0.1543(6) 0.0441(15) Uani 1 1 d . . .
H8 H 0.1749 0.7665 -0.1680 0.053 Uiso 1 1 calc R . .
N2 N 0.3341(11) 0.6326(9) -0.0740(8) 0.034(2) Uani 1 1 d . . .
N3 N 0.1951(6) 1.2336(5) 0.1149(4) 0.0307(9) Uani 1 1 d . . .
C11 C 0.2848(8) 1.1955(7) 0.1914(5) 0.0386(12) Uani 1 1 d . . .
H9 H 0.3519 1.1021 0.2081 0.046 Uiso 1 1 calc R . .
C12 C 0.2823(9) 1.2893(8) 0.2471(6) 0.0457(15) Uani 1 1 d . . .
H10 H 0.3458 1.2593 0.3010 0.055 Uiso 1 1 calc R . .
C13 C 0.1848(10) 1.4268(9) 0.2216(7) 0.0493(18) Uani 1 1 d . . .
H11 H 0.1809 1.4917 0.2582 0.059 Uiso 1 1 calc R . .
C14 C 0.0928(9) 1.4684(7) 0.1416(6) 0.0471(15) Uani 1 1 d . . .
H12 H 0.0259 1.5617 0.1230 0.057 Uiso 1 1 calc R . .
C15 C 0.1012(8) 1.3686(7) 0.0884(5) 0.0361(12) Uani 1 1 d . . .
C16 C 0.0059(7) 1.4024(6) 0.0005(5) 0.0338(11) Uani 1 1 d . . .
C17 C -0.0943(10) 1.5379(7) -0.0446(8) 0.0541(17) Uani 1 1 d . . .
H13 H -0.1052 1.6146 -0.0188 0.065 Uiso 1 1 calc R . .
C18 C -0.1755(9) 1.5599(8) -0.1245(8) 0.059(2) Uani 1 1 d . . .
H14 H -0.2419 1.6507 -0.1543 0.070 Uiso 1 1 calc R . .
C19 C -0.1580(8) 1.4455(8) -0.1612(6) 0.0494(16) Uani 1 1 d . . .
H15 H -0.2136 1.4574 -0.2157 0.059 Uiso 1 1 calc R . .
C20 C -0.0566(7) 1.3113(7) -0.1163(5) 0.0391(12) Uani 1 1 d . . .
H16 H -0.0454 1.2340 -0.1415 0.047 Uiso 1 1 calc R . .
N4 N 0.0263(6) 1.2901(5) -0.0367(4) 0.0274(10) Uani 1 1 d . . .
O1 O 0.2289(5) 0.6840(4) 0.3339(4) 0.0349(8) Uani 1 1 d . . .
O2 O -0.0152(4) 1.0485(5) 0.2092(4) 0.0374(9) Uani 1 1 d . . .
H17 H -0.0493 1.0876 0.2634 0.05(2) Uiso 1 1 calc R . .
O3 O -0.2253(5) 0.8964(7) 0.3644(5) 0.0571(14) Uani 1 1 d . . .
H18 H -0.2270 0.8645 0.3129 0.086 Uiso 1 1 calc R . .
O4 O -0.0979(7) 0.6571(7) 0.5634(5) 0.0656(17) Uani 1 1 d . . .
H19 H -0.1871 0.6862 0.5620 0.098 Uiso 1 1 calc R . .
O5 O 0.1700(11) 0.4298(9) 0.6275(7) 0.084(2) Uani 1 1 d . . .
H20 H 0.0802 0.4689 0.6449 0.126 Uiso 1 1 calc R . .
C21 C 0.1868(6) 0.8361(5) 0.2823(4) 0.0254(9) Uani 1 1 d . . .
H21 H 0.1903 0.8777 0.3408 0.031 Uiso 1 1 calc R . .
C22 C 0.0269(5) 0.8959(6) 0.2608(4) 0.0283(9) Uani 1 1 d . . .
H22 H 0.0213 0.8532 0.2038 0.034 Uiso 1 1 calc R . .
C23 C -0.0762(6) 0.8525(7) 0.3806(5) 0.0373(12) Uani 1 1 d . . .
H23 H -0.0764 0.9039 0.4333 0.045 Uiso 1 1 calc R . .
C24 C -0.0181(8) 0.6921(7) 0.4440(5) 0.0416(13) Uani 1 1 d . . .
H24 H -0.0275 0.6376 0.3983 0.050 Uiso 1 1 calc R . .
C25 C 0.1443(8) 0.6465(7) 0.4532(5) 0.0425(14) Uani 1 1 d . . .
H25 H 0.1534 0.6967 0.5027 0.051 Uiso 1 1 calc R . .
C26 C 0.2167(14) 0.4818(9) 0.5050(9) 0.068(3) Uani 1 1 d . . .
H26 H 0.1942 0.4326 0.4631 0.081 Uiso 1 1 calc R . .
H27 H 0.3238 0.4592 0.4889 0.081 Uiso 1 1 calc R . .
O6 O 0.2772(5) 0.9649(4) -0.2900(3) 0.0341(8) Uani 1 1 d . . .
O7 O 0.4181(6) 1.1008(6) -0.1301(5) 0.0410(10) Uani 1 1 d . . .
H28 H 0.4995 1.0761 -0.1119 0.062 Uiso 1 1 calc R . .
O8 O 0.6534(6) 1.0650(8) -0.3379(6) 0.0656(16) Uani 1 1 d . . .
H29 H 0.6644 1.1420 -0.3494 0.098 Uiso 1 1 calc R . .
O9 O 0.5397(8) 1.1019(8) -0.5461(5) 0.0607(15) Uani 1 1 d . . .
H30 H 0.6181 1.0517 -0.5771 0.091 Uiso 1 1 calc R . .
O10 O 0.1749(8) 0.9623(8) -0.4849(6) 0.0696(17) Uani 1 1 d . . .
H31 H 0.1228 1.0426 -0.4777 0.104 Uiso 1 1 calc R . .
C27 C 0.2709(6) 1.0404(5) -0.2126(4) 0.0252(9) Uani 1 1 d . . .
H32 H 0.2167 1.1429 -0.2449 0.030 Uiso 1 1 calc R . .
C28 C 0.4289(6) 1.0243(6) -0.2088(5) 0.0294(10) Uani 1 1 d . . .
H33 H 0.4858 0.9221 -0.1787 0.035 Uiso 1 1 calc R . .
C29 C 0.5022(7) 1.0892(7) -0.3386(5) 0.0393(12) Uani 1 1 d . . .
H34 H 0.4503 1.1934 -0.3641 0.047 Uiso 1 1 calc R . .
C30 C 0.4941(9) 1.0208(9) -0.4266(6) 0.0429(15) Uani 1 1 d . . .
H35 H 0.5601 0.9203 -0.4111 0.052 Uiso 1 1 calc R . .
C31 C 0.3355(8) 1.0272(7) -0.4145(5) 0.0370(12) Uani 1 1 d . . .
H36 H 0.2733 1.1279 -0.4424 0.044 Uiso 1 1 calc R . .
C32 C 0.3257(11) 0.9398(9) -0.4845(6) 0.0566(19) Uani 1 1 d . . .
H37 H 0.3774 0.9669 -0.5671 0.068 Uiso 1 1 calc R . .
H38 H 0.3746 0.8381 -0.4483 0.068 Uiso 1 1 calc R . .
Cl1 Cl 0.7485(6) 0.9324(6) 0.0262(5) 0.0581(11) Uiso 0.50 1 d P A 1
O11 O 0.6705(18) 0.8736(19) -0.0143(16) 0.069(4) Uiso 0.50 1 d P A 1
O12 O 0.8746(19) 0.8147(18) 0.0795(17) 0.079(4) Uiso 0.50 1 d P A 1
O13 O 0.6463(18) 0.9657(18) 0.1476(15) 0.080(4) Uiso 0.50 1 d P A 1
O14 O 0.773(2) 1.044(2) -0.0494(17) 0.096(5) Uiso 0.50 1 d P A 1
Cl2 Cl 0.6585(6) 0.5036(6) 0.5115(5) 0.0738(12) Uiso 0.50 1 d P B 1
O15 O 0.8037(19) 0.4728(17) 0.4297(15) 0.166(5) Uiso 1 1 d . . .
O16 O 0.6559(11) 0.5695(11) 0.5918(9) 0.101(3) Uiso 1 1 d . . .
O17 O 0.536(3) 0.578(3) 0.456(2) 0.119(7) Uiso 0.50 1 d P B 1
O18 O 0.643(5) 0.358(5) 0.614(4) 0.198(16) Uiso 0.50 1 d P B 1
O19 O 0.9628(9) 0.1733(8) 0.3786(7) 0.0717(17) Uiso 1 1 d . . .
O20 O 0.9472(17) 0.9182(16) 0.7209(13) 0.087(4) Uiso 0.60 1 d P C 1
O20B O 0.969(3) 0.851(3) 0.687(2) 0.108(8) Uiso 0.40 1 d P D 2
Cl1B Cl 0.7272(5) 0.9053(5) 0.0574(5) 0.0490(9) Uiso 0.50 1 d P E 2
O11B O 0.667(2) 0.824(2) 0.025(2) 0.095(6) Uiso 0.50 1 d P E 2
O12B O 0.898(2) 0.839(2) 0.009(2) 0.106(6) Uiso 0.50 1 d P E 2
O13B O 0.719(5) 0.812(5) 0.168(4) 0.238(18) Uiso 0.50 1 d P E 2
O14B O 0.626(5) 1.053(4) 0.018(4) 0.201(15) Uiso 0.50 1 d P E 2
Cl2B Cl 0.7173(10) 0.4298(10) 0.5521(8) 0.1024(19) Uiso 0.50 1 d P B 2
O17B O 0.792(4) 0.335(4) 0.627(3) 0.181(12) Uiso 0.50 1 d P B 2
O18B O 0.630(3) 0.372(3) 0.533(3) 0.131(8) Uiso 0.50 1 d P B 2

loop_
_atom_site_aniso_label
_atom_site_aniso_U_11
_atom_site_aniso_U_22
_atom_site_aniso_U_33
_atom_site_aniso_U_23
_atom_site_aniso_U_13
_atom_site_aniso_U_12
Pt1 0.02722(8) 0.01975(8) 0.02254(7) -0.00668(5) -0.00348(5) -0.00254(5)
Cu1 0.0317(3) 0.0208(3) 0.0244(3) -0.0075(2) -0.0085(2) -0.0027(2)
S1 0.0248(7) 0.0252(9) 0.0241(8) -0.0075(6) -0.0071(6) -0.0039(6)
S2 0.0273(8) 0.0244(9) 0.0260(8) -0.0092(6) -0.0060(6) -0.0037(7)
N1 0.039(4) 0.028(4) 0.039(4) -0.009(3) 0.004(3) -0.005(3)
C1 0.041(3) 0.049(4) 0.039(3) -0.009(3) -0.019(3) 0.011(3)
C2 0.046(4) 0.058(5) 0.061(5) -0.009(4) -0.024(4) 0.016(4)
C3 0.039(4) 0.038(4) 0.075(5) -0.006(4) -0.012(4) 0.012(3)
C4 0.038(3) 0.029(3) 0.075(5) -0.014(3) 0.007(3) -0.002(3)
C5 0.033(3) 0.026(3) 0.046(3) -0.012(2) 0.007(2) -0.003(2)
C6 0.038(3) 0.028(3) 0.037(3) -0.014(2) 0.005(2) -0.006(2)
C7 0.073(5) 0.033(3) 0.058(4) -0.025(3) 0.000(4) -0.011(3)
C8 0.106(8) 0.049(4) 0.054(4) -0.030(4) 0.003(5) -0.036(5)
C9 0.101(7) 0.051(4) 0.038(3) -0.012(3) -0.016(4) -0.038(4)
C10 0.071(5) 0.032(3) 0.032(3) -0.006(2) -0.013(3) -0.020(3)
N2 0.051(4) 0.024(3) 0.031(4) -0.011(3) -0.003(3) -0.017(3)
N3 0.038(2) 0.026(2) 0.027(2) -0.0100(17) -0.0031(19) -0.0092(19)
C11 0.050(3) 0.034(3) 0.033(3) -0.010(2) -0.011(2) -0.012(3)
C12 0.062(4) 0.052(4) 0.035(3) -0.015(3) -0.008(3) -0.029(3)
C13 0.068(5) 0.044(4) 0.044(4) -0.025(3) 0.000(3) -0.023(4)
C14 0.062(4) 0.030(3) 0.048(3) -0.020(3) 0.000(3) -0.012(3)
C15 0.046(3) 0.030(3) 0.032(3) -0.013(2) 0.002(2) -0.016(2)
C16 0.038(3) 0.023(2) 0.030(2) -0.0052(19) -0.006(2) -0.002(2)
C17 0.058(4) 0.024(3) 0.064(4) -0.011(3) -0.018(3) 0.007(3)
C18 0.048(4) 0.037(4) 0.067(5) 0.005(3) -0.018(4) -0.003(3)
C19 0.042(3) 0.049(4) 0.036(3) -0.001(3) -0.014(3) 0.001(3)
C20 0.034(3) 0.043(3) 0.029(3) -0.007(2) -0.008(2) -0.003(3)
N4 0.027(2) 0.018(2) 0.026(2) -0.0045(16) -0.0078(17) 0.0027(17)
O1 0.039(2) 0.0256(18) 0.0278(18) 0.0005(14) -0.0090(16) -0.0039(16)
O2 0.0288(18) 0.032(2) 0.034(2) -0.0065(16) -0.0034(15) 0.0020(15)
O3 0.029(2) 0.085(4) 0.049(3) -0.023(3) 0.0053(19) -0.016(2)
O4 0.073(4) 0.086(5) 0.033(3) 0.002(3) 0.003(3) -0.048(4)
O5 0.108(6) 0.071(5) 0.052(4) 0.004(3) -0.017(4) -0.027(4)
C21 0.029(2) 0.025(2) 0.0204(19) -0.0062(16) -0.0080(17) -0.0041(18)
C22 0.021(2) 0.035(3) 0.021(2) -0.0079(18) -0.0018(17) -0.0035(19)
C23 0.031(3) 0.051(3) 0.025(2) -0.012(2) 0.003(2) -0.014(2)
C24 0.056(4) 0.049(3) 0.025(2) -0.008(2) 0.000(2) -0.029(3)
C25 0.060(4) 0.043(3) 0.025(2) 0.003(2) -0.015(3) -0.024(3)
C26 0.095(8) 0.035(4) 0.050(5) 0.012(3) -0.026(5) -0.012(4)
O6 0.050(2) 0.037(2) 0.0217(17) -0.0086(15) -0.0076(15) -0.0191(18)
O7 0.050(3) 0.048(3) 0.038(3) -0.016(2) -0.010(2) -0.023(2)
O8 0.040(3) 0.084(4) 0.064(3) -0.005(3) -0.008(2) -0.028(3)
O9 0.068(4) 0.064(4) 0.031(3) -0.008(2) 0.008(2) -0.021(3)
O10 0.093(5) 0.086(4) 0.052(3) -0.021(3) -0.032(3) -0.036(4)
C27 0.029(2) 0.023(2) 0.0199(19) -0.0048(16) -0.0069(17) -0.0051(17)
C28 0.032(2) 0.027(2) 0.027(2) -0.0059(18) -0.0075(19) -0.0078(19)
C29 0.033(3) 0.039(3) 0.033(3) -0.001(2) -0.002(2) -0.011(2)
C30 0.045(4) 0.042(4) 0.026(3) -0.006(3) 0.000(2) -0.006(3)
C31 0.052(4) 0.036(3) 0.020(2) -0.007(2) -0.007(2) -0.011(3)
C32 0.092(6) 0.051(4) 0.031(3) -0.018(3) -0.013(3) -0.020(4)

loop_
_atom_type_symbol
_atom_type_description
_atom_type_scat_dispersion_real
_atom_type_scat_dispersion_imag
_atom_type_scat_source
C C 0.0033 0.0016 'International Tables Vol C Tables 4.2.6.8 and 6.1.1.4'
H H 0.0000 0.0000 'International Tables Vol C Tables 4.2.6.8 and 6.1.1.4'
N N 0.0061 0.0033 'International Tables Vol C Tables 4.2.6.8 and 6.1.1.4'
Cl Cl 0.1484 0.1585 'International Tables Vol C Tables 4.2.6.8 and 6.1.1.4'
Cu Cu 0.3201 1.2651 'International Tables Vol C Tables 4.2.6.8 and 6.1.1.4'
O O 0.0106 0.0060 'International Tables Vol C Tables 4.2.6.8 and 6.1.1.4'
Pt Pt -1.7033 8.3905 'International Tables Vol C Tables 4.2.6.8 and 6.1.1.4'
S S 0.1246 0.1234 'International Tables Vol C Tables 4.2.6.8 and 6.1.1.4'

loop_
_geom_angle_atom_site_label_1
_geom_angle_atom_site_label_2
_geom_angle_atom_site_label_3
_geom_angle
N2 Pt1 N1 79.6(4)
N2 Pt1 S2 98.6(3)
N1 Pt1 S2 177.4(3)
N2 Pt1 S1 176.4(3)
N1 Pt1 S1 96.9(3)
S2 Pt1 S1 84.94(8)
N4 Cu1 N3 81.0(2)
N4 Cu1 S2 97.30(16)
N3 Cu1 S2 172.63(16)
N4 Cu1 S1 173.88(16)
N3 Cu1 S1 99.34(16)
S2 Cu1 S1 83.14(9)
N4 Cu1 O2 91.41(17)
N3 Cu1 O2 89.63(19)
S2 Cu1 O2 97.59(14)
S1 Cu1 O2 82.48(11)
N4 Cu1 O7 101.27(18)
N3 Cu1 O7 95.81(18)
S2 Cu1 O7 77.45(12)
S1 Cu1 O7 84.80(13)
O2 Cu1 O7 166.83(15)
C21 S1 Pt1 104.69(19)
C21 S1 Cu1 99.63(18)
Pt1 S1 Cu1 94.77(9)
C27 S2 Pt1 106.4(2)
C27 S2 Cu1 99.52(19)
Pt1 S2 Cu1 96.84(10)
C1 N1 C5 120.8(9)
C1 N1 Pt1 125.7(7)
C5 N1 Pt1 113.5(7)
N1 C1 C2 119.7(9)
N1 C1 H1 120.2
C2 C1 H1 120.2
C3 C2 C1 121.0(8)
C3 C2 H2 119.5
C1 C2 H2 119.5
C2 C3 C4 119.7(7)
C2 C3 H3 120.1
C4 C3 H3 120.1
C5 C4 C3 117.5(8)
C5 C4 H4 121.3
C3 C4 H4 121.3
N1 C5 C4 121.3(8)
N1 C5 C6 116.7(7)
C4 C5 C6 122.0(7)
N2 C6 C7 120.9(7)
N2 C6 C5 113.8(6)
C7 C6 C5 125.2(6)
C6 C7 C8 120.3(7)
C6 C7 H5 119.8
C8 C7 H5 119.8
C9 C8 C7 118.5(7)
C9 C8 H6 120.7
C7 C8 H6 120.7
C8 C9 C10 119.3(8)
C8 C9 H7 120.4
C10 C9 H7 120.4
N2 C10 C9 122.1(8)
N2 C10 H8 119.0
C9 C10 H8 119.0
C6 N2 C10 118.7(7)
C6 N2 Pt1 116.2(7)
C10 N2 Pt1 125.0(7)
C11 N3 C15 118.8(5)
C11 N3 Cu1 126.6(4)
C15 N3 Cu1 114.4(4)
N3 C11 C12 122.5(6)
N3 C11 H9 118.8
C12 C11 H9 118.8
C13 C12 C11 118.8(7)
C13 C12 H10 120.6
C11 C12 H10 120.6
C12 C13 C14 119.4(6)
C12 C13 H11 120.3
C14 C13 H11 120.3
C13 C14 C15 118.9(7)
C13 C14 H12 120.6
C15 C14 H12 120.6
N3 C15 C14 121.6(6)
N3 C15 C16 115.1(5)
C14 C15 C16 123.3(6)
N4 C16 C17 120.8(6)
N4 C16 C15 114.3(5)
C17 C16 C15 124.9(6)
C18 C17 C16 121.3(7)
C18 C17 H13 119.3
C16 C17 H13 119.3
C17 C18 C19 118.4(7)
C17 C18 H14 120.8
C19 C18 H14 120.8
C18 C19 C20 119.6(7)
C18 C19 H15 120.2
C20 C19 H15 120.2
N4 C20 C19 121.8(7)
N4 C20 H16 119.1
C19 C20 H16 119.1
C16 N4 C20 118.1(5)
C16 N4 Cu1 114.9(4)
C20 N4 Cu1 126.9(4)
C21 O1 C25 110.8(4)
C22 O2 Cu1 108.4(3)
C22 O2 H17 109.5
Cu1 O2 H17 124.2
C23 O3 H18 109.5
C24 O4 H19 109.5
C26 O5 H20 109.5
O1 C21 C22 110.1(4)
O1 C21 S1 109.1(3)
C22 C21 S1 114.2(3)
O1 C21 H21 107.8
C22 C21 H21 107.8
S1 C21 H21 107.8
O2 C22 C21 110.0(4)
O2 C22 C23 111.7(4)
C21 C22 C23 109.3(4)
O2 C22 H22 108.6
C21 C22 H22 108.6
C23 C22 H22 108.6
O3 C23 C24 111.8(5)
O3 C23 C22 111.7(5)
C24 C23 C22 111.4(5)
O3 C23 H23 107.2
C24 C23 H23 107.2
C22 C23 H23 107.2
O4 C24 C23 111.2(6)
O4 C24 C25 107.0(5)
C23 C24 C25 110.7(5)
O4 C24 H24 109.3
C23 C24 H24 109.3
C25 C24 H24 109.3
O1 C25 C24 108.8(5)
O1 C25 C26 105.2(7)
C24 C25 C26 114.0(7)
O1 C25 H25 109.6
C24 C25 H25 109.6
C26 C25 H25 109.6
O5 C26 C25 113.7(9)
O5 C26 H26 108.8
C25 C26 H26 108.8
O5 C26 H27 108.8
C25 C26 H27 108.8
H26 C26 H27 107.7
C27 O6 C31 112.6(4)
C28 O7 Cu1 110.2(3)
C28 O7 H28 109.5
Cu1 O7 H28 121.0
C29 O8 H29 109.5
C30 O9 H30 109.5
C32 O10 H31 109.5
O6 C27 C28 109.5(4)
O6 C27 S2 106.2(3)
C28 C27 S2 114.5(3)
O6 C27 H32 108.8
C28 C27 H32 108.8
S2 C27 H32 108.8
O7 C28 C27 107.8(5)
O7 C28 C29 111.0(5)
C27 C28 C29 107.7(4)
O7 C28 H33 110.1
C27 C28 H33 110.1
C29 C28 H33 110.1
O8 C29 C30 110.4(6)
O8 C29 C28 108.2(5)
C30 C29 C28 110.9(5)
O8 C29 H34 109.1
C30 C29 H34 109.1
C28 C29 H34 109.1
O9 C30 C31 108.3(6)
O9 C30 C29 107.8(6)
C31 C30 C29 110.7(5)
O9 C30 H35 110.0
C31 C30 H35 110.0
C29 C30 H35 110.0
O6 C31 C32 105.5(5)
O6 C31 C30 110.0(5)
C32 C31 C30 112.6(6)
O6 C31 H36 109.6
C32 C31 H36 109.6
C30 C31 H36 109.6
O10 C32 C31 111.6(7)
O10 C32 H37 109.3
C31 C32 H37 109.3
O10 C32 H38 109.3
C31 C32 H38 109.3
H37 C32 H38 108.0
O14 Cl1 O11 113.7(12)
O14 Cl1 O12 117.8(12)
O11 Cl1 O12 109.5(10)
O14 Cl1 O13 110.8(11)
O11 Cl1 O13 105.3(10)
O12 Cl1 O13 97.9(10)
O17 Cl2 O16 110.6(11)
O17 Cl2 O15 115.9(13)
O16 Cl2 O15 111.9(8)
O17 Cl2 O18 111(2)
O16 Cl2 O18 94.8(16)
O15 Cl2 O18 110.2(17)
O13B Cl1B O11B 87(2)
O13B Cl1B O14B 127(3)
O11B Cl1B O14B 102.0(18)
O13B Cl1B O12B 98(2)
O11B Cl1B O12B 100.9(12)
O14B Cl1B O12B 129.5(19)
O17B Cl2B O18B 107(2)
O17B Cl2B O15 114(2)
O18B Cl2B O15 102.1(15)
O17B Cl2B O16 106.8(18)
O18B Cl2B O16 123.5(14)
O15 Cl2B O16 102.8(9)

loop_
_geom_bond_atom_site_label_1
_geom_bond_atom_site_label_2
_geom_bond_distance
Pt1 N2 2.041(8)
Pt1 N1 2.063(10)
Pt1 S2 2.279(3)
Pt1 S1 2.296(3)
Cu1 N4 2.007(5)
Cu1 N3 2.016(5)
Cu1 S2 2.298(2)
Cu1 S1 2.357(2)
Cu1 O2 2.386(4)
Cu1 O7 2.680(6)
S1 C21 1.824(6)
S2 C27 1.820(6)
N1 C1 1.320(12)
N1 C5 1.355(12)
C1 C2 1.386(9)
C1 H1 0.9300
C2 C3 1.335(14)
C2 H2 0.9300
C3 C4 1.402(14)
C3 H3 0.9300
C4 C5 1.375(9)
C4 H4 0.9300
C5 C6 1.476(10)
C6 N2 1.347(11)
C6 C7 1.374(9)
C7 C8 1.395(14)
C7 H5 0.9300
C8 C9 1.359(13)
C8 H6 0.9300
C9 C10 1.391(9)
C9 H7 0.9300
C10 N2 1.353(12)
C10 H8 0.9300
N3 C11 1.326(8)
N3 C15 1.336(8)
C11 C12 1.383(8)
C11 H9 0.9300
C12 C13 1.366(11)
C12 H10 0.9300
C13 C14 1.369(12)
C13 H11 0.9300
C14 C15 1.392(8)
C14 H12 0.9300
C15 C16 1.492(9)
C16 N4 1.343(8)
C16 C17 1.395(8)
C17 C18 1.344(12)
C17 H13 0.9300
C18 C19 1.370(12)
C18 H14 0.9300
C19 C20 1.391(9)
C19 H15 0.9300
C20 N4 1.357(8)
C20 H16 0.9300
O1 C21 1.419(6)
O1 C25 1.435(7)
O2 C22 1.424(7)
O2 H17 0.8200
O3 C23 1.423(7)
O3 H18 0.8200
O4 C24 1.414(7)
O4 H19 0.8200
O5 C26 1.377(12)
O5 H20 0.8200
C21 C22 1.529(6)
C21 H21 0.9800
C22 C23 1.532(7)
C22 H22 0.9800
C23 C24 1.519(9)
C23 H23 0.9800
C24 C25 1.522(9)
C24 H24 0.9800
C25 C26 1.546(10)
C25 H25 0.9800
C26 H26 0.9700
C26 H27 0.9700
O6 C27 1.416(6)
O6 C31 1.441(7)
O7 C28 1.421(7)
O7 H28 0.8200
O8 C29 1.428(8)
O8 H29 0.8200
O9 C30 1.422(8)
O9 H30 0.8200
O10 C32 1.428(11)
O10 H31 0.8200
C27 C28 1.531(7)
C27 H32 0.9800
C28 C29 1.541(7)
C28 H33 0.9800
C29 C30 1.531(10)
C29 H34 0.9800
C30 C31 1.521(10)
C30 H35 0.9800
C31 C32 1.514(9)
C31 H36 0.9800
C32 H37 0.9700
C32 H38 0.9700
Cl1 O14 1.256(19)
Cl1 O11 1.443(17)
Cl1 O12 1.478(19)
Cl1 O13 1.587(17)
Cl2 O17 1.38(2)
Cl2 O16 1.383(11)
Cl2 O15 1.476(17)
Cl2 O18 1.61(4)
O15 Cl2B 1.477(17)
O16 Cl2B 1.553(12)
Cl1B O13B 1.34(5)
Cl1B O11B 1.44(2)
Cl1B O14B 1.47(4)
Cl1B O12B 1.58(2)
Cl2B O17B 1.23(4)
Cl2B O18B 1.36(3)

loop_
_geom_hbond_atom_site_label_D
_geom_hbond_atom_site_label_H
_geom_hbond_atom_site_label_A
_geom_hbond_distance_DH
_geom_hbond_distance_HA
_geom_hbond_distance_DA
_geom_hbond_angle_DHA
_geom_hbond_site_symmetry_A
O2 H17 O19 0.82 1.98 2.743(9) 154.4 1_465
O3 H18 O13B 0.82 2.28 3.09(4) 167.7 1_455
O3 H18 O13 0.82 2.37 2.990(18) 133.2 1_455
O4 H19 O16 0.82 2.23 2.843(12) 131.6 1_455
O5 H20 O4 0.82 2.20 2.870(11) 138.7 .
O7 H28 O14B 0.82 2.19 2.92(4) 147.9 .
O7 H28 O11 0.82 2.30 2.975(18) 139.9 .
O7 H28 Cl1 0.82 2.98 3.768(7) 161.7 .
O8 H29 O18 0.82 2.08 2.89(4) 166.8 1_564
O8 H29 O18B 0.82 2.26 2.98(3) 146.3 1_564
O9 H30 O3 0.82 1.94 2.743(9) 164.6 1_654
O10 H31 O19 0.82 2.37 2.787(10) 112.5 1_464

loop_
_geom_torsion_atom_site_label_1
_geom_torsion_atom_site_label_2
_geom_torsion_atom_site_label_3
_geom_torsion_atom_site_label_4
_geom_torsion
N1 Pt1 S1 C21 -84.8(4)
S2 Pt1 S1 C21 97.11(19)
N1 Pt1 S1 Cu1 173.9(3)
S2 Pt1 S1 Cu1 -4.15(10)
N3 Cu1 S1 C21 85.3(2)
S2 Cu1 S1 C21 -101.67(19)
O2 Cu1 S1 C21 -3.0(2)
O7 Cu1 S1 C21 -179.6(2)
N3 Cu1 S1 Pt1 -168.86(16)
S2 Cu1 S1 Pt1 4.13(10)
O2 Cu1 S1 Pt1 102.76(13)
O7 Cu1 S1 Pt1 -73.82(12)
N2 Pt1 S2 C27 -74.3(3)
S1 Pt1 S2 C27 106.3(2)
N2 Pt1 S2 Cu1 -176.3(3)
S1 Pt1 S2 Cu1 4.27(10)
N4 Cu1 S2 C27 74.0(3)
S1 Cu1 S2 C27 -112.2(2)
O2 Cu1 S2 C27 166.4(2)
O7 Cu1 S2 C27 -26.0(2)
N4 Cu1 S2 Pt1 -178.03(14)
S1 Cu1 S2 Pt1 -4.17(10)
O2 Cu1 S2 Pt1 -85.61(12)
O7 Cu1 S2 Pt1 82.00(14)
N2 Pt1 N1 C1 -178.5(10)
S1 Pt1 N1 C1 0.8(9)
N2 Pt1 N1 C5 3.6(7)
S1 Pt1 N1 C5 -177.1(6)
C5 N1 C1 C2 -2.8(15)
Pt1 N1 C1 C2 179.5(7)
N1 C1 C2 C3 2.0(15)
C1 C2 C3 C4 0.5(14)
C2 C3 C4 C5 -2.1(12)
C1 N1 C5 C4 1.1(14)
Pt1 N1 C5 C4 179.1(5)
C1 N1 C5 C6 178.3(8)
Pt1 N1 C5 C6 -3.7(9)
C3 C4 C5 N1 1.4(11)
C3 C4 C5 C6 -175.7(7)
N1 C5 C6 N2 1.2(10)
C4 C5 C6 N2 178.4(7)
N1 C5 C6 C7 -177.8(8)
C4 C5 C6 C7 -0.5(10)
N2 C6 C7 C8 -5.3(12)
C5 C6 C7 C8 173.6(7)
C6 C7 C8 C9 2.1(13)
C7 C8 C9 C10 0.6(13)
C8 C9 C10 N2 -0.3(13)
C7 C6 N2 C10 5.5(12)
C5 C6 N2 C10 -173.5(7)
C7 C6 N2 Pt1 -179.0(6)
C5 C6 N2 Pt1 2.0(9)
C9 C10 N2 C6 -2.8(13)
C9 C10 N2 Pt1 -177.8(6)
N1 Pt1 N2 C6 -3.1(7)
S2 Pt1 N2 C6 175.0(6)
N1 Pt1 N2 C10 172.1(8)
S2 Pt1 N2 C10 -9.8(8)
N4 Cu1 N3 C11 -179.7(6)
S1 Cu1 N3 C11 6.4(5)
O2 Cu1 N3 C11 88.8(5)
O7 Cu1 N3 C11 -79.2(5)
N4 Cu1 N3 C15 5.0(4)
S1 Cu1 N3 C15 -168.9(4)
O2 Cu1 N3 C15 -86.5(4)
O7 Cu1 N3 C15 105.5(4)
C15 N3 C11 C12 1.6(9)
Cu1 N3 C11 C12 -173.5(5)
N3 C11 C12 C13 -0.6(11)
C11 C12 C13 C14 -0.2(11)
C12 C13 C14 C15 0.1(12)
C11 N3 C15 C14 -1.7(9)
Cu1 N3 C15 C14 174.0(5)
C11 N3 C15 C16 179.3(5)
Cu1 N3 C15 C16 -5.0(6)
C13 C14 C15 N3 0.9(10)
C13 C14 C15 C16 179.8(7)
N3 C15 C16 N4 1.7(8)
C14 C15 C16 N4 -177.3(6)
N3 C15 C16 C17 -176.6(7)
C14 C15 C16 C17 4.4(10)
N4 C16 C17 C18 1.3(12)
C15 C16 C17 C18 179.5(7)
C16 C17 C18 C19 0.1(13)
C17 C18 C19 C20 -0.7(12)
C18 C19 C20 N4 0.0(11)
C17 C16 N4 C20 -2.0(9)
C15 C16 N4 C20 179.6(5)
C17 C16 N4 Cu1 -179.1(5)
C15 C16 N4 Cu1 2.5(6)
C19 C20 N4 C16 1.4(9)
C19 C20 N4 Cu1 178.1(5)
N3 Cu1 N4 C16 -4.0(4)
S2 Cu1 N4 C16 -176.8(4)
O2 Cu1 N4 C16 85.4(4)
O7 Cu1 N4 C16 -98.2(4)
N3 Cu1 N4 C20 179.1(5)
S2 Cu1 N4 C20 6.4(5)
O2 Cu1 N4 C20 -91.5(5)
O7 Cu1 N4 C20 85.0(5)
N4 Cu1 O2 C22 154.5(4)
N3 Cu1 O2 C22 -124.5(3)
S2 Cu1 O2 C22 57.0(3)
S1 Cu1 O2 C22 -25.0(3)
O7 Cu1 O2 C22 -9.9(9)
C25 O1 C21 C22 -66.3(5)
C25 O1 C21 S1 167.7(4)
Pt1 S1 C21 O1 56.8(3)
Cu1 S1 C21 O1 154.3(3)
Pt1 S1 C21 C22 -66.9(4)
Cu1 S1 C21 C22 30.7(4)
Cu1 O2 C22 C21 50.2(4)
Cu1 O2 C22 C23 171.8(3)
O1 C21 C22 O2 179.9(4)
S1 C21 C22 O2 -57.0(5)
O1 C21 C22 C23 56.9(6)
S1 C21 C22 C23 180.0(4)
O2 C22 C23 O3 62.3(7)
C21 C22 C23 O3 -175.7(5)
O2 C22 C23 C24 -171.8(5)
C21 C22 C23 C24 -49.8(6)
O3 C23 C24 O4 -64.6(7)
C22 C23 C24 O4 169.5(5)
O3 C23 C24 C25 176.6(5)
C22 C23 C24 C25 50.7(7)
C21 O1 C25 C24 65.6(6)
C21 O1 C25 C26 -171.8(6)
O4 C24 C25 O1 -178.4(5)
C23 C24 C25 O1 -57.1(7)
O4 C24 C25 C26 64.6(8)
C23 C24 C25 C26 -174.1(6)
O1 C25 C26 O5 167.8(9)
C24 C25 C26 O5 -73.0(12)
N4 Cu1 O7 C28 -93.1(4)
N3 Cu1 O7 C28 -175.0(4)
S2 Cu1 O7 C28 2.0(3)
S1 Cu1 O7 C28 86.1(4)
O2 Cu1 O7 C28 71.1(8)
C31 O6 C27 C28 -65.8(6)
C31 O6 C27 S2 170.1(4)
Pt1 S2 C27 O6 79.5(3)
Cu1 S2 C27 O6 179.6(3)
Pt1 S2 C27 C28 -41.5(4)
Cu1 S2 C27 C28 58.6(4)
Cu1 O7 C28 C27 29.2(5)
Cu1 O7 C28 C29 146.9(4)
O6 C27 C28 O7 -179.8(4)
S2 C27 C28 O7 -60.7(5)
O6 C27 C28 C29 60.3(5)
S2 C27 C28 C29 179.4(4)
O7 C28 C29 O8 66.6(7)
C27 C28 C29 O8 -175.6(5)
O7 C28 C29 C30 -172.1(5)
C27 C28 C29 C30 -54.3(6)
O8 C29 C30 O9 -69.9(7)
C28 C29 C30 O9 170.1(6)
O8 C29 C30 C31 171.8(6)
C28 C29 C30 C31 51.8(7)
C27 O6 C31 C32 -176.7(5)
C27 O6 C31 C30 61.6(7)
O9 C30 C31 O6 -171.4(5)
C29 C30 C31 O6 -53.4(7)
O9 C30 C31 C32 71.3(8)
C29 C30 C31 C32 -170.7(5)
O6 C31 C32 O10 67.6(7)
C30 C31 C32 O10 -172.4(6)
O17 Cl2 O15 Cl2B -154.8(14)
O16 Cl2 O15 Cl2B 77.1(9)
O18 Cl2 O15 Cl2B -27.0(19)
O17 Cl2 O16 Cl2B 159.4(15)
O15 Cl2 O16 Cl2B -69.8(10)
O18 Cl2 O16 Cl2B 44.2(17)
Cl2 O15 Cl2B O17B -171(2)
Cl2 O15 Cl2B O18B 73.2(14)
Cl2 O15 Cl2B O16 -55.7(8)
Cl2 O16 Cl2B O17B -176(2)
Cl2 O16 Cl2B O18B -50.9(17)
Cl2 O16 Cl2B O15 63.2(10)
